data_4512298
loop_
_publ_author_name
'Zhao, Jun-Wei'
'Cao, Jing'
'Li, Yan-Zhou'
'Zhang, Jing'
'Chen, Li-Juan'

_publ_section_title
;
 First Tungstoantimonate-Based Transition-Metal--Lanthanide Heterometallic
 Hybrids Functionalized by Amino Acid Ligands
;
_journal_issue 12
_journal_name_full 'Crystal Growth &amp; Design'
_journal_page_first 6217
_journal_paper_doi 10.1021/cg5007988
_journal_volume 14
_journal_year 2014
_chemical_formula_sum 'C8 H106 Fe4 Lu2 N2 O116 Sb2 W18'
_chemical_formula_weight 6213.09
_chemical_name_systematic
; 
 ? 
;
_space_group_IT_number 2
_symmetry_cell_setting triclinic
_symmetry_space_group_name_Hall '-P 1'
_symmetry_space_group_name_H-M 'P -1'
_atom_sites_solution_hydrogens geom
_atom_sites_solution_primary direct
_atom_sites_solution_secondary difmap
_audit_creation_method SHELXL-97
_cell_angle_alpha 106.5000(10)
_cell_angle_beta 99.8200(10)
_cell_angle_gamma 97.2780(10)
_cell_formula_units_Z 1
_cell_length_a 12.5684(7)
_cell_length_b 13.4822(7)
_cell_length_c 16.0879(8)
_cell_measurement_reflns_used 8708
_cell_measurement_temperature 296(2)
_cell_measurement_theta_max 25.00
_cell_measurement_theta_min 1.91
_cell_volume 2530.9(2)
_computing_cell_refinement 'Bruker XSCANS'
_computing_data_collection 'Bruker XSCANS'
_computing_data_reduction 'Bruker SHELXTL'
_computing_molecular_graphics 'Bruker SHELXTL'
_computing_publication_material 'Bruker SHELXTL'
_computing_structure_refinement 'SHELXL-97 (Sheldrick, 1997)'
_computing_structure_solution 'SHELXS-97 (Sheldrick, 1990)'
_diffrn_ambient_temperature 296(2)
_diffrn_detector_area_resol_mean none
_diffrn_measured_fraction_theta_full 0.978
_diffrn_measured_fraction_theta_max 0.978
_diffrn_measurement_device_type 'Bruker P4'
_diffrn_measurement_method '\w scans'
_diffrn_radiation_monochromator graphite
_diffrn_radiation_source 'fine-focus sealed tube'
_diffrn_radiation_type MoK\a
_diffrn_radiation_wavelength 0.71073
_diffrn_reflns_av_R_equivalents 0.0310
_diffrn_reflns_av_sigmaI/netI 0.0607
_diffrn_reflns_limit_h_max 14
_diffrn_reflns_limit_h_min -14
_diffrn_reflns_limit_k_max 12
_diffrn_reflns_limit_k_min -16
_diffrn_reflns_limit_l_max 17
_diffrn_reflns_limit_l_min -19
_diffrn_reflns_number 12715
_diffrn_reflns_theta_full 25.00
_diffrn_reflns_theta_max 25.00
_diffrn_reflns_theta_min 1.91
_diffrn_standards_decay_% none
_diffrn_standards_interval_count none
_diffrn_standards_interval_time none
_diffrn_standards_number none
_exptl_absorpt_coefficient_mu 23.500
_exptl_absorpt_correction_T_max 0.0787
_exptl_absorpt_correction_T_min 0.0478
_exptl_absorpt_correction_type multi-scan
_exptl_absorpt_process_details SADABS
_exptl_crystal_colour 'green yellow'
_exptl_crystal_density_diffrn 4.076
_exptl_crystal_density_method 'not measured'
_exptl_crystal_description 'cubic block'
_exptl_crystal_F_000 2776
_exptl_crystal_size_max 0.33
_exptl_crystal_size_mid 0.26
_exptl_crystal_size_min 0.22
_refine_diff_density_max 4.766
_refine_diff_density_min -4.362
_refine_diff_density_rms 0.703
_refine_ls_extinction_coef 0.00091(9)
_refine_ls_extinction_expression Fc^*^=kFc[1+0.001xFc^2^\l^3^/sin(2\q)]^-1/4^
_refine_ls_extinction_method SHELXL
_refine_ls_goodness_of_fit_ref 1.033
_refine_ls_hydrogen_treatment constr
_refine_ls_matrix_type full
_refine_ls_number_parameters 614
_refine_ls_number_reflns 8708
_refine_ls_number_restraints 133
_refine_ls_restrained_S_all 1.028
_refine_ls_R_factor_all 0.0697
_refine_ls_R_factor_gt 0.0658
_refine_ls_shift/su_max 0.000
_refine_ls_shift/su_mean 0.000
_refine_ls_structure_factor_coef Fsqd
_refine_ls_weighting_details 'calc w=1/[\s^2^(Fo^2^)+(0.1368P)^2^+104.4454P] where P=(Fo^2^+2Fc^2^)/3'
_refine_ls_weighting_scheme calc
_refine_ls_wR_factor_gt 0.1878
_refine_ls_wR_factor_ref 0.1918
_reflns_number_gt 8044
_reflns_number_total 8708
_reflns_threshold_expression >2sigma(I)
_cod_data_source_file cg5007988_si_002.cif
_cod_data_source_block 7
_cod_depositor_comments
;
The following automatic conversions were performed:

'_symmetry_cell_setting' value 'Triclinic' changed to 'triclinic'
according to
/home/saulius/struct/COD-crude-data--automatic-downloads/rss-feeds/ACS/lib/dictionaries/cif_core.dic
dictionary named 'cif_core.dic' version 2.4.2 from 2011-04-26.

Automatic conversion script
Id: cif_fix_values 2935 2014-11-11 08:27:57Z andrius 

 Adding full bibliography for 4512292--4512298.cif.
;
_cod_original_sg_symbol_H-M P-1
_cod_database_code 4512298

loop_
_symmetry_equiv_pos_as_xyz
'x, y, z'
'-x, -y, -z'

loop_
_atom_site_label
_atom_site_type_symbol
_atom_site_fract_x
_atom_site_fract_y
_atom_site_fract_z
_atom_site_U_iso_or_equiv
_atom_site_adp_type
_atom_site_occupancy
_atom_site_symmetry_multiplicity
_atom_site_calc_flag
_atom_site_refinement_flags
Sb1 Sb 0.35562(9) 0.35906(9) 0.34534(8) 0.0066(3) Uani 1 1 d U
W1 W 0.35674(6) 0.61590(5) 0.47110(5) 0.0081(2) Uani 1 1 d .
W2 W 0.09663(6) 0.48609(6) 0.37986(5) 0.0103(2) Uani 1 1 d .
W3 W 0.24707(6) 0.57519(6) 0.25426(5) 0.0109(2) Uani 1 1 d .
W4 W 0.46662(6) 0.43928(6) 0.17691(5) 0.0106(2) Uani 1 1 d .
W5 W 0.21148(6) 0.31071(6) 0.09489(5) 0.0113(2) Uani 1 1 d .
W6 W 0.04249(6) 0.21261(6) 0.23305(5) 0.0104(2) Uani 1 1 d .
W7 W 0.15095(6) 0.25282(6) 0.44539(5) 0.0113(2) Uani 1 1 d .
W8 W 0.24319(6) 0.08684(6) 0.29004(5) 0.0116(2) Uani 1 1 d .
W9 W 0.41133(6) 0.18254(6) 0.15072(5) 0.0126(2) Uani 1 1 d .
Fe1 Fe 0.3804(2) 0.4292(2) 0.60197(18) 0.0092(5) Uani 1 1 d .
O1W O 0.2409(11) 0.4506(13) 0.6527(10) 0.021(3) Uani 1 1 d .
O2W O 0.4075(14) 0.3161(13) 0.6665(14) 0.038(5) Uani 1 1 d .
O5W O 0.057(2) 0.410(2) -0.117(2) 0.082 Uiso 1 1 d .
O6W O 0.2738(16) 0.3776(15) -0.0971(11) 0.043(5) Uani 1 1 d .
O7W O 0.049(4) 0.315(4) -0.280(3) 0.137(15) Uiso 1 1 d .
O8W O -0.052(4) 0.191(3) -0.147(3) 0.129(14) Uiso 1 1 d .
O9W O 0.227(3) 0.227(2) -0.2681(16) 0.074(8) Uani 1 1 d .
O10W O 0.049(3) 0.085(3) -0.269(2) 0.099(10) Uiso 1 1 d .
O11W O 0.063(2) 0.085(2) -0.140(2) 0.081 Uiso 1 1 d .
O12W O 0.236(3) 0.145(2) -0.123(2) 0.125(16) Uani 1 1 d .
O13W O 0.204(4) 0.025(4) 0.595(3) 0.058(12) Uani 0.50 1 d PU
O14W O 0.343(3) 0.885(3) 0.403(3) 0.101(10) Uiso 1 1 d .
O15W O -0.121(5) 0.533(5) 0.026(5) 0.089 Uiso 0.50 1 d P
O16W O -0.131(2) 0.212(2) -0.0061(17) 0.064(6) Uani 1 1 d .
O17W O 0.1106(19) 0.0004(18) 0.0096(19) 0.071(8) Uani 1 1 d .
O18W O -0.098(2) 0.3975(18) 0.1356(17) 0.065(7) Uani 1 1 d .
O19W O 0.2608(17) 0.6460(17) 0.7686(16) 0.056(6) Uani 1 1 d .
O20W O 0.1674(14) 0.7107(14) 0.6334(12) 0.034(4) Uani 1 1 d .
O21W O 0.303(4) 0.950(4) 0.865(3) 0.140(15) Uiso 1 1 d .
O22W O 0.682(5) 0.135(5) 0.084(4) 0.079(16) Uiso 0.50 1 d P
O23W O 0.379(3) 1.046(3) 0.819(3) 0.053(12) Uani 0.50 1 d P
O24W O 0.379(2) 0.1333(17) 0.5415(15) 0.065(7) Uani 1 1 d .
O1 O 0.4853(11) 0.5937(11) 0.4375(10) 0.019(3) Uani 1 1 d .
O2 O 0.2745(10) 0.4779(10) 0.3532(8) 0.009(3) Uani 1 1 d U
O3 O 0.3556(11) 0.5289(12) 0.5353(10) 0.018(3) Uani 1 1 d U
O4 O 0.3958(11) 0.7450(11) 0.5527(10) 0.019(3) Uani 1 1 d .
O5 O 0.3154(15) 0.6695(14) 0.3705(12) 0.008(4) Uiso 0.80 1 d P
O5' O 0.320(6) 0.675(6) 0.346(6) 0.010 Uiso 0.20 1 d P
O6 O 0.1920(13) 0.6044(12) 0.4661(11) 0.011 Uiso 0.80 1 d P
O6' O 0.221(5) 0.532(5) 0.462(4) 0.010 Uiso 0.20 1 d P
O7 O -0.0283(12) 0.5159(11) 0.3967(11) 0.024(3) Uani 1 1 d .
O8 O 0.1249(11) 0.3940(10) 0.4458(9) 0.014(3) Uani 1 1 d U
O9 O 0.0495(10) 0.3605(9) 0.2757(8) 0.007(2) Uani 1 1 d U
O10 O 0.1153(14) 0.5607(17) 0.2926(16) 0.010 Uiso 0.80 1 d P
O10' O 0.091(5) 0.551(7) 0.287(6) 0.010 Uiso 0.20 1 d P
O11 O 0.2203(12) 0.6622(12) 0.1962(10) 0.023(3) Uani 1 1 d .
O12 O 0.1824(11) 0.4384(10) 0.1644(10) 0.014(3) Uani 1 1 d U
O13 O 0.3841(10) 0.5477(10) 0.2266(9) 0.009(3) Uiso 1 1 d .
O14 O 0.3420(10) 0.3298(9) 0.2144(9) 0.008(3) Uani 1 1 d U
O15 O 0.5549(12) 0.5130(11) 0.1373(11) 0.022(3) Uani 1 1 d U
O16 O 0.5005(11) 0.2994(10) 0.1305(10) 0.015(3) Uani 1 1 d U
O17 O 0.5416(11) 0.4591(10) 0.2890(9) 0.013(3) Uani 1 1 d .
O18 O 0.3393(10) 0.3955(10) 0.0808(9) 0.012(3) Uani 1 1 d U
O19 O 0.1358(11) 0.2940(11) -0.0095(11) 0.022(3) Uani 1 1 d .
O20 O 0.2870(11) 0.1940(10) 0.0639(9) 0.013(3) Uani 1 1 d U
O21 O 0.1143(11) 0.2322(10) 0.1424(9) 0.013(3) Uani 1 1 d U
O22 O -0.0903(12) 0.1672(12) 0.1727(11) 0.023(3) Uani 1 1 d .
O23 O 0.2171(11) 0.2550(11) 0.3215(10) 0.016(3) Uani 1 1 d U
O24 O 0.0950(11) 0.0835(10) 0.2202(10) 0.015(3) Uani 1 1 d U
O25 O 0.0192(12) 0.2093(10) 0.3455(9) 0.015(3) Uani 1 1 d .
O26 O 0.0881(12) 0.2380(10) 0.5295(9) 0.017(3) Uani 1 1 d .
O27 O 0.1805(11) 0.1154(10) 0.3968(10) 0.014(3) Uani 1 1 d .
O28 O 0.2936(11) 0.3144(10) 0.5033(9) 0.013(3) Uani 1 1 d U
O29 O 0.2289(12) -0.0484(10) 0.2683(9) 0.015(3) Uani 1 1 d U
O30 O 0.2998(11) 0.1030(10) 0.1908(9) 0.013(3) Uani 1 1 d U
O31 O 0.3792(11) 0.1383(10) 0.3583(9) 0.013(3) Uani 1 1 d .
O32 O 0.4544(13) 0.0791(13) 0.0821(12) 0.031(4) Uani 1 1 d U
O33 O 0.5033(11) 0.2056(11) 0.2587(11) 0.022(3) Uani 1 1 d U
Lu1 Lu 0.11877(8) 0.24729(8) -0.16491(6) 0.0228(3) Uani 1 1 d .
Fe2 Fe 0.5313(2) 0.1328(2) 0.34495(19) 0.0125(6) Uani 1 1 d .
O3W O 0.6878(12) 0.1186(12) 0.3243(12) 0.030(4) Uani 1 1 d .
O4W O 0.5502(16) 0.0457(12) 0.4285(12) 0.034(4) Uani 1 1 d .
O34 O 0.4829(13) -0.0076(11) 0.2495(11) 0.025(3) Uani 1 1 d U
O35 O 0.563(2) -0.130(2) 0.266(2) 0.088 Uiso 1 1 d .
H35A H 0.5738 -0.0874 0.3158 0.131 Uiso 1 1 calc R
O36 O 0.518(2) -0.217(2) 0.060(2) 0.083 Uiso 1 1 d .
H36A H 0.5547 -0.1597 0.0929 0.125 Uiso 1 1 calc R
N1 N 0.338(2) -0.123(2) 0.1085(19) 0.053(7) Uiso 1 1 d D
H1A H 0.3324 -0.1347 0.0523 0.063 Uiso 1 1 calc R
H1B H 0.3059 -0.0762 0.1375 0.063 Uiso 1 1 calc R
C1 C 0.522(4) -0.067(4) 0.186(3) 0.081 Uiso 1 1 d .
C2 C 0.405(3) -0.181(3) 0.155(3) 0.082 Uiso 1 1 d D
H2A H 0.3786 -0.1971 0.2050 0.098 Uiso 1 1 calc R
C3 C 0.459(3) -0.258(3) 0.105(3) 0.067(11) Uani 1 1 d .
H3A H 0.5031 -0.2892 0.1439 0.081 Uiso 1 1 calc R
C4 C 0.369(3) -0.347(3) 0.030(3) 0.068(10) Uani 1 1 d U
H4A H 0.4044 -0.3997 -0.0027 0.102 Uiso 1 1 calc R
H4D H 0.3304 -0.3160 -0.0103 0.102 Uiso 1 1 calc R
H4B H 0.3175 -0.3794 0.0565 0.102 Uiso 1 1 calc R

loop_
_atom_site_aniso_label
_atom_site_aniso_U_11
_atom_site_aniso_U_22
_atom_site_aniso_U_33
_atom_site_aniso_U_23
_atom_site_aniso_U_13
_atom_site_aniso_U_12
Sb1 0.0089(5) 0.0062(5) 0.0032(5) -0.0008(4) 0.0015(4) 0.0016(4)
W1 0.0106(4) 0.0064(4) 0.0040(4) -0.0024(3) -0.0003(3) 0.0011(3)
W2 0.0100(4) 0.0097(4) 0.0077(4) -0.0025(3) 0.0011(3) 0.0019(3)
W3 0.0169(4) 0.0094(4) 0.0056(4) 0.0009(3) 0.0010(3) 0.0044(3)
W4 0.0135(4) 0.0107(4) 0.0047(4) -0.0010(3) 0.0022(3) -0.0006(3)
W5 0.0151(4) 0.0108(4) 0.0046(4) -0.0012(3) 0.0004(3) 0.0016(3)
W6 0.0116(4) 0.0087(4) 0.0066(4) -0.0023(3) -0.0006(3) 0.0000(3)
W7 0.0136(4) 0.0127(4) 0.0047(4) 0.0002(3) 0.0012(3) -0.0011(3)
W8 0.0141(4) 0.0064(4) 0.0111(4) -0.0004(3) 0.0008(3) 0.0002(3)
W9 0.0178(4) 0.0106(4) 0.0071(4) -0.0015(3) 0.0027(3) 0.0049(3)
Fe1 0.0097(12) 0.0077(12) 0.0059(14) -0.0027(11) -0.0011(10) 0.0010(10)
O1W 0.009(7) 0.045(10) 0.018(8) 0.021(7) 0.006(6) 0.007(6)
O2W 0.031(9) 0.022(9) 0.057(13) 0.006(9) 0.005(9) 0.006(7)
O6W 0.050(11) 0.050(12) 0.008(9) 0.005(8) -0.005(8) -0.034(9)
O9W 0.12(2) 0.077(18) 0.030(14) 0.010(12) 0.037(14) 0.020(16)
O12W 0.19(4) 0.057(17) 0.10(3) 0.000(17) -0.04(2) 0.07(2)
O13W 0.059(14) 0.060(14) 0.057(15) 0.020(10) 0.009(9) 0.018(10)
O16W 0.060(15) 0.076(17) 0.052(16) 0.024(13) -0.001(12) 0.010(12)
O17W 0.052(14) 0.039(12) 0.09(2) -0.020(13) 0.007(13) -0.007(10)
O18W 0.072(16) 0.050(13) 0.055(16) 0.019(12) -0.027(12) -0.005(11)
O19W 0.044(12) 0.051(13) 0.064(16) 0.008(12) 0.000(11) 0.014(10)
O20W 0.030(9) 0.033(10) 0.036(11) 0.006(8) 0.002(8) 0.005(7)
O23W 0.03(2) 0.022(19) 0.09(3) -0.01(2) 0.01(2) -0.007(15)
O24W 0.11(2) 0.047(13) 0.039(13) -0.001(10) 0.010(13) 0.058(14)
O1 0.009(7) 0.017(7) 0.028(9) 0.007(7) 0.002(6) 0.000(5)
O2 0.013(5) 0.009(5) 0.002(6) 0.001(4) 0.000(4) 0.000(4)
O3 0.018(6) 0.026(6) 0.011(6) 0.012(5) 0.000(5) 0.002(5)
O4 0.018(7) 0.010(7) 0.018(8) -0.004(6) -0.009(6) 0.001(5)
O7 0.016(7) 0.013(7) 0.035(10) -0.002(7) -0.001(6) 0.005(6)
O8 0.014(3) 0.014(3) 0.014(3) 0.0044(13) 0.0034(12) 0.0022(11)
O9 0.007(3) 0.007(3) 0.007(3) 0.0015(12) 0.0013(11) 0.0016(11)
O11 0.026(8) 0.026(8) 0.016(9) 0.004(7) 0.005(6) 0.012(6)
O12 0.013(6) 0.008(5) 0.020(7) 0.003(5) 0.001(5) 0.004(4)
O14 0.008(3) 0.008(3) 0.008(3) 0.0030(12) 0.0014(11) 0.0015(11)
O15 0.018(6) 0.015(6) 0.034(7) 0.012(6) 0.008(5) -0.002(5)
O16 0.015(3) 0.015(3) 0.015(3) 0.0045(13) 0.0036(12) 0.0030(11)
O17 0.017(7) 0.011(6) 0.014(8) 0.009(6) 0.001(6) 0.002(5)
O18 0.013(3) 0.013(3) 0.012(3) 0.0036(13) 0.0031(12) 0.0021(11)
O19 0.012(7) 0.010(7) 0.029(9) -0.009(6) -0.005(6) -0.002(5)
O20 0.013(3) 0.013(3) 0.013(3) 0.0038(13) 0.0030(12) 0.0020(11)
O21 0.013(6) 0.008(5) 0.015(6) 0.000(5) 0.002(5) 0.002(4)
O22 0.015(7) 0.019(8) 0.025(9) -0.001(7) -0.006(6) 0.001(6)
O23 0.019(6) 0.014(6) 0.016(6) 0.001(5) 0.009(5) 0.004(5)
O24 0.012(6) 0.008(5) 0.018(6) -0.001(5) -0.003(5) 0.000(4)
O25 0.030(8) 0.006(6) 0.007(7) -0.002(5) 0.009(6) 0.001(6)
O26 0.029(8) 0.010(7) 0.008(7) -0.004(6) 0.005(6) 0.003(6)
O27 0.015(7) 0.011(7) 0.017(8) 0.008(6) 0.006(6) 0.000(5)
O28 0.018(6) 0.008(5) 0.007(6) -0.004(5) -0.004(5) 0.001(5)
O29 0.031(6) 0.005(5) 0.007(6) 0.002(5) -0.001(5) 0.001(5)
O30 0.013(3) 0.013(3) 0.013(3) 0.0036(13) 0.0032(12) 0.0025(11)
O31 0.018(7) 0.010(6) 0.006(7) -0.002(5) -0.004(5) 0.005(5)
O32 0.030(7) 0.032(7) 0.031(8) -0.003(6) 0.020(6) 0.012(6)
O33 0.013(6) 0.015(6) 0.029(7) -0.001(5) 0.001(5) -0.005(5)
Lu1 0.0229(5) 0.0280(5) 0.0126(5) 0.0026(4) 0.0020(4) -0.0015(4)
Fe2 0.0150(14) 0.0081(13) 0.0088(15) -0.0041(11) 0.0006(11) 0.0004(10)
O3W 0.011(7) 0.025(8) 0.039(11) -0.010(7) 0.005(7) 0.000(6)
O4W 0.052(11) 0.013(8) 0.033(11) 0.004(7) -0.003(8) 0.011(7)
O34 0.030(7) 0.013(6) 0.026(7) -0.002(5) 0.002(6) 0.010(5)
C3 0.05(2) 0.042(19) 0.10(3) 0.02(2) 0.01(2) 0.005(15)
C4 0.076(13) 0.066(13) 0.064(13) 0.031(9) 0.009(9) 0.006(9)

loop_
_atom_type_symbol
_atom_type_description
_atom_type_scat_dispersion_real
_atom_type_scat_dispersion_imag
_atom_type_scat_source
C C 0.0033 0.0016 'International Tables Vol C Tables 4.2.6.8 and 6.1.1.4'
H H 0.0000 0.0000 'International Tables Vol C Tables 4.2.6.8 and 6.1.1.4'
Fe Fe 0.3463 0.8444 'International Tables Vol C Tables 4.2.6.8 and 6.1.1.4'
N N 0.0061 0.0033 'International Tables Vol C Tables 4.2.6.8 and 6.1.1.4'
O O 0.0106 0.0060 'International Tables Vol C Tables 4.2.6.8 and 6.1.1.4'
Lu Lu -0.4720 5.8584 'International Tables Vol C Tables 4.2.6.8 and 6.1.1.4'
Sb Sb -0.5866 1.5461 'International Tables Vol C Tables 4.2.6.8 and 6.1.1.4'
W W -0.8490 6.8722 'International Tables Vol C Tables 4.2.6.8 and 6.1.1.4'

loop_
_geom_angle_atom_site_label_1
_geom_angle_atom_site_label_2
_geom_angle_atom_site_label_3
_geom_angle
_geom_angle_site_symmetry_1
_geom_angle_site_symmetry_3
O2 Sb1 O23 92.2(5) . .
O2 Sb1 O14 91.9(5) . .
O23 Sb1 O14 89.6(5) . .
O3 W1 O4 104.0(7) . .
O3 W1 O1 96.6(7) . .
O4 W1 O1 102.5(7) . .
O3 W1 O6' 63(2) . .
O4 W1 O6' 119(2) . .
O1 W1 O6' 136(2) . .
O3 W1 O5 158.8(7) . .
O4 W1 O5 94.3(7) . .
O1 W1 O5 89.6(7) . .
O6' W1 O5 99(2) . .
O3 W1 O6 86.7(6) . .
O4 W1 O6 95.6(6) . .
O1 W1 O6 160.2(7) . .
O6' W1 O6 31.5(19) . .
O5 W1 O6 80.9(7) . .
O3 W1 O2 87.5(6) . .
O4 W1 O2 164.1(5) . .
O1 W1 O2 86.7(6) . .
O6' W1 O2 56(2) . .
O5 W1 O2 72.6(6) . .
O6 W1 O2 73.9(6) . .
O3 W1 O5' 159(2) . .
O4 W1 O5' 96.2(19) . .
O1 W1 O5' 84.8(19) . .
O6' W1 O5' 102(3) . .
O5 W1 O5' 5(2) . .
O6 W1 O5' 85.2(19) . .
O2 W1 O5' 71.5(19) . .
O7 W2 O6' 125(2) . .
O7 W2 O8 104.3(7) . .
O6' W2 O8 67(2) . .
O7 W2 O6 100.1(7) . .
O6' W2 O6 34(2) . .
O8 W2 O6 94.1(6) . .
O7 W2 O10' 91(2) . .
O6' W2 O10' 113(3) . .
O8 W2 O10' 161(3) . .
O6 W2 O10' 94(2) . .
O7 W2 O9 100.5(6) . .
O6' W2 O9 131(2) . .
O8 W2 O9 86.5(6) . .
O6 W2 O9 158.5(6) . .
O10' W2 O9 80(3) . .
O7 W2 O10 97.8(8) . .
O6' W2 O10 105(2) . .
O8 W2 O10 157.4(7) . .
O6 W2 O10 86.8(8) . .
O10' W2 O10 9(2) . .
O9 W2 O10 84.6(7) . .
O7 W2 O2 168.8(6) . .
O6' W2 O2 54(2) . .
O8 W2 O2 85.6(5) . .
O6 W2 O2 73.5(6) . .
O10' W2 O2 80(2) . .
O9 W2 O2 85.1(5) . .
O10 W2 O2 72.9(6) . .
O5' W3 O11 92(3) . .
O5' W3 O10 97(3) . .
O11 W3 O10 98.8(9) . .
O5' W3 O13 88(3) . .
O11 W3 O13 100.0(6) . .
O10 W3 O13 160.4(8) . .
O5' W3 O5 12(3) . .
O11 W3 O5 101.5(7) . .
O10 W3 O5 88.6(8) . .
O13 W3 O5 93.0(7) . .
O5' W3 O12 165(3) . .
O11 W3 O12 102.2(7) . .
O10 W3 O12 84.9(8) . .
O13 W3 O12 85.9(5) . .
O5 W3 O12 156.1(6) . .
O5' W3 O10' 102(4) . .
O11 W3 O10' 98(3) . .
O10 W3 O10' 5(3) . .
O13 W3 O10' 160(2) . .
O5 W3 O10' 93(3) . .
O12 W3 O10' 81(2) . .
O5' W3 O2 81(3) . .
O11 W3 O2 170.1(6) . .
O10 W3 O2 75.1(8) . .
O13 W3 O2 87.0(5) . .
O5 W3 O2 70.9(6) . .
O12 W3 O2 85.2(5) . .
O10' W3 O2 77(3) . .
O15 W4 O17 102.9(7) . .
O15 W4 O18 101.3(7) . .
O17 W4 O18 155.2(6) . .
O15 W4 O16 101.3(6) . .
O17 W4 O16 93.6(6) . .
O18 W4 O16 87.1(6) . .
O15 W4 O13 98.7(6) . .
O17 W4 O13 88.5(6) . .
O18 W4 O13 82.4(5) . .
O16 W4 O13 158.9(5) . .
O15 W4 O14 173.9(6) . .
O17 W4 O14 82.5(5) . .
O18 W4 O14 73.7(5) . .
O16 W4 O14 75.2(5) . .
O13 W4 O14 84.3(5) . .
O19 W5 O12 103.4(6) . .
O19 W5 O21 102.8(6) . .
O12 W5 O21 91.0(6) . .
O19 W5 O20 98.0(6) . .
O12 W5 O20 157.7(6) . .
O21 W5 O20 90.4(5) . .
O19 W5 O18 94.6(6) . .
O12 W5 O18 86.0(6) . .
O21 W5 O18 162.6(6) . .
O20 W5 O18 86.1(5) . .
O19 W5 O14 166.8(6) . .
O12 W5 O14 84.1(5) . .
O21 W5 O14 87.8(5) . .
O20 W5 O14 73.7(5) . .
O18 W5 O14 74.8(5) . .
O22 W6 O25 98.9(7) . .
O22 W6 O9 102.9(6) . .
O25 W6 O9 87.0(5) . .
O22 W6 O21 100.1(7) . .
O25 W6 O21 161.0(6) . .
O9 W6 O21 89.0(5) . .
O22 W6 O24 100.8(6) . .
O25 W6 O24 87.9(6) . .
O9 W6 O24 156.3(5) . .
O21 W6 O24 88.4(6) . .
O22 W6 O23 172.3(6) . .
O25 W6 O23 76.0(6) . .
O9 W6 O23 82.7(5) . .
O21 W6 O23 85.1(5) . .
O24 W6 O23 73.5(5) . .
O26 W7 O28 103.6(6) . .
O26 W7 O27 102.0(6) . .
O28 W7 O27 96.0(6) . .
O26 W7 O8 99.9(6) . .
O28 W7 O8 87.7(6) . .
O27 W7 O8 156.3(6) . .
O26 W7 O25 99.2(6) . .
O28 W7 O25 156.1(6) . .
O27 W7 O25 85.9(6) . .
O8 W7 O25 81.7(5) . .
O26 W7 O23 172.6(6) . .
O28 W7 O23 83.1(6) . .
O27 W7 O23 74.0(5) . .
O8 W7 O23 83.2(5) . .
O25 W7 O23 74.5(5) . .
O29 W8 O31 104.3(6) . .
O29 W8 O30 100.6(6) . .
O31 W8 O30 88.6(6) . .
O29 W8 O27 96.7(6) . .
O31 W8 O27 90.3(6) . .
O30 W8 O27 162.4(5) . .
O29 W8 O24 95.8(6) . .
O31 W8 O24 159.8(5) . .
O30 W8 O24 87.1(6) . .
O27 W8 O24 87.9(6) . .
O29 W8 O23 165.4(6) . .
O31 W8 O23 87.0(5) . .
O30 W8 O23 88.6(5) . .
O27 W8 O23 73.7(5) . .
O24 W8 O23 73.2(5) . .
O32 W9 O33 102.8(8) . .
O32 W9 O16 99.1(7) . .
O33 W9 O16 91.1(6) . .
O32 W9 O30 99.4(7) . .
O33 W9 O30 87.8(6) . .
O16 W9 O30 161.2(6) . .
O32 W9 O20 98.1(7) . .
O33 W9 O20 158.8(6) . .
O16 W9 O20 89.2(6) . .
O30 W9 O20 85.2(5) . .
O32 W9 O14 167.5(7) . .
O33 W9 O14 88.4(6) . .
O16 W9 O14 74.7(5) . .
O30 W9 O14 86.5(5) . .
O20 W9 O14 71.3(5) . .
O28 Fe1 O1 92.3(6) . 2_666
O28 Fe1 O17 173.4(6) . 2_666
O1 Fe1 O17 92.8(6) 2_666 2_666
O28 Fe1 O3 90.9(6) . .
O1 Fe1 O3 92.1(6) 2_666 .
O17 Fe1 O3 93.1(6) 2_666 .
O28 Fe1 O1W 89.5(6) . .
O1 Fe1 O1W 175.7(6) 2_666 .
O17 Fe1 O1W 85.2(6) 2_666 .
O3 Fe1 O1W 91.8(6) . .
O28 Fe1 O2W 86.4(7) . .
O1 Fe1 O2W 86.0(7) 2_666 .
O17 Fe1 O2W 89.7(6) 2_666 .
O3 Fe1 O2W 176.7(7) . .
O1W Fe1 O2W 90.1(7) . .
O15W O5W Lu1 107(3) 2_565 .
W1 O1 Fe1 178.1(9) . 2_666
Sb1 O2 W1 110.8(6) . .
Sb1 O2 W3 128.5(6) . .
W1 O2 W3 95.5(5) . .
Sb1 O2 W2 128.2(6) . .
W1 O2 W2 94.5(5) . .
W3 O2 W2 90.8(4) . .
W1 O3 Fe1 169.6(9) . .
W1 O4 Fe2 164.4(8) . 2_666
W3 O5 W1 121.0(9) . .
W3 O5' W1 112(4) . .
O6' O6 W2 67(4) . .
O6' O6 W1 66(3) . .
W2 O6 W1 117.6(8) . .
O6 O6' W2 79(4) . .
O6 O6' W1 82(4) . .
W2 O6' W1 134(4) . .
W2 O8 W7 147.6(8) . .
W6 O9 W2 144.8(7) . .
W3 O10 W2 121.1(11) . .
W2 O10' W3 112(4) . .
W5 O12 W3 145.3(7) . .
W3 O13 W4 145.9(7) . .
Sb1 O14 W5 138.1(6) . .
Sb1 O14 W4 114.4(6) . .
W5 O14 W4 93.6(5) . .
Sb1 O14 W9 112.6(5) . .
W5 O14 W9 95.5(5) . .
W4 O14 W9 92.9(4) . .
W4 O16 W9 117.2(7) . .
W4 O17 Fe1 141.6(7) . 2_666
W4 O18 W5 117.5(7) . .
W5 O19 Lu1 150.4(8) . .
W5 O20 W9 119.5(7) . .
W6 O21 W5 153.5(8) . .
Sb1 O23 W8 113.3(6) . .
Sb1 O23 W7 114.5(7) . .
W8 O23 W7 93.9(5) . .
Sb1 O23 W6 138.6(7) . .
W8 O23 W6 94.6(5) . .
W7 O23 W6 92.2(5) . .
W6 O24 W8 118.6(6) . .
W6 O25 W7 117.0(7) . .
W7 O27 W8 118.3(6) . .
W7 O28 Fe1 142.7(8) . .
W8 O30 W9 146.1(8) . .
W8 O31 Fe2 137.2(8) . .
W9 O33 Fe2 138.0(8) . .
O8W Lu1 O12W 109.2(16) . .
O8W Lu1 O10W 72.0(14) . .
O12W Lu1 O10W 77.5(12) . .
O8W Lu1 O9W 142.4(14) . .
O12W Lu1 O9W 76.4(14) . .
O10W Lu1 O9W 73.3(11) . .
O8W Lu1 O6W 141.5(12) . .
O12W Lu1 O6W 81.5(11) . .
O10W Lu1 O6W 145.6(10) . .
O9W Lu1 O6W 75.5(9) . .
O8W Lu1 O19 75.2(12) . .
O12W Lu1 O19 76.7(10) . .
O10W Lu1 O19 127.9(9) . .
O9W Lu1 O19 139.9(8) . .
O6W Lu1 O19 71.6(5) . .
O8W Lu1 O7W 93.2(15) . .
O12W Lu1 O7W 145.1(16) . .
O10W Lu1 O7W 84.8(14) . .
O9W Lu1 O7W 69.7(13) . .
O6W Lu1 O7W 97.7(12) . .
O19 Lu1 O7W 136.5(12) . .
O8W Lu1 O11W 55.5(13) . .
O12W Lu1 O11W 55.2(14) . .
O10W Lu1 O11W 52.1(12) . .
O9W Lu1 O11W 110.8(10) . .
O6W Lu1 O11W 130.7(9) . .
O19 Lu1 O11W 76.1(8) . .
O7W Lu1 O11W 131.0(14) . .
O8W Lu1 O5W 79.0(13) . .
O12W Lu1 O5W 144.3(11) . .
O10W Lu1 O5W 136.2(11) . .
O9W Lu1 O5W 118.8(10) . .
O6W Lu1 O5W 72.8(9) . .
O19 Lu1 O5W 72.1(8) . .
O7W Lu1 O5W 64.5(14) . .
O11W Lu1 O5W 129.7(10) . .
O33 Fe2 O4 98.0(6) . 2_666
O33 Fe2 O31 86.7(6) . .
O4 Fe2 O31 97.8(6) 2_666 .
O33 Fe2 O34 91.2(6) . .
O4 Fe2 O34 167.4(6) 2_666 .
O31 Fe2 O34 91.3(6) . .
O33 Fe2 O4W 174.9(7) . .
O4 Fe2 O4W 86.7(6) 2_666 .
O31 Fe2 O4W 91.0(7) . .
O34 Fe2 O4W 84.4(7) . .
O33 Fe2 O3W 93.0(7) . .
O4 Fe2 O3W 85.8(6) 2_666 .
O31 Fe2 O3W 176.5(6) . .
O34 Fe2 O3W 85.2(6) . .
O4W Fe2 O3W 89.0(8) . .
C1 O34 Fe2 138(2) . .
C1 O35 H35A 109.5 . .
C3 O36 H36A 109.5 . .
C2 N1 H1A 120.0 . .
C2 N1 H1B 120.0 . .
H1A N1 H1B 120.0 . .
O23W C1 O34 121(4) 2_666 .
O23W C1 O35 89(4) 2_666 .
O34 C1 O35 84(3) . .
O23W C1 C2 141(4) 2_666 .
O34 C1 C2 94(3) . .
O35 C1 C2 78(2) . .
C3 C2 N1 119(4) . .
C3 C2 C1 96(3) . .
N1 C2 C1 88(3) . .
C3 C2 H2A 116.1 . .
N1 C2 H2A 116.1 . .
C1 C2 H2A 116.1 . .
O36 C3 C2 110(3) . .
O36 C3 C4 104(4) . .
C2 C3 C4 110(3) . .
O36 C3 H3A 111.0 . .
C2 C3 H3A 111.0 . .
C4 C3 H3A 111.0 . .
C3 C4 H4A 109.5 . .
C3 C4 H4D 109.5 . .
H4A C4 H4D 109.5 . .
C3 C4 H4B 109.5 . .
H4A C4 H4B 109.5 . .
H4D C4 H4B 109.5 . .

loop_
_geom_bond_atom_site_label_1
_geom_bond_atom_site_label_2
_geom_bond_distance
_geom_bond_site_symmetry_2
Sb1 O2 1.991(12) .
Sb1 O23 1.999(14) .
Sb1 O14 2.002(13) .
W1 O3 1.770(14) .
W1 O4 1.806(14) .
W1 O1 1.822(14) .
W1 O6' 1.88(6) .
W1 O5 1.971(16) .
W1 O6 2.043(16) .
W1 O2 2.229(13) .
W1 O5' 2.36(9) .
W2 O7 1.716(15) .
W2 O6' 1.77(6) .
W2 O8 1.878(13) .
W2 O6 1.896(17) .
W2 O10' 1.92(9) .
W2 O9 1.955(12) .
W2 O10 1.97(2) .
W2 O2 2.358(13) .
W3 O5' 1.71(8) .
W3 O11 1.725(15) .
W3 O10 1.870(19) .
W3 O13 1.905(12) .
W3 O5 1.918(19) .
W3 O12 1.964(13) .
W3 O10' 2.12(7) .
W3 O2 2.342(12) .
W4 O15 1.717(14) .
W4 O17 1.815(14) .
W4 O18 1.923(13) .
W4 O16 1.951(13) .
W4 O13 1.963(12) .
W4 O14 2.289(12) .
W5 O19 1.721(16) .
W5 O12 1.885(13) .
W5 O21 1.909(13) .
W5 O20 1.928(13) .
W5 O18 1.935(13) .
W5 O14 2.234(12) .
W6 O22 1.719(14) .
W6 O25 1.893(13) .
W6 O9 1.900(12) .
W6 O21 1.903(14) .
W6 O24 1.909(13) .
W6 O23 2.307(14) .
W7 O26 1.725(14) .
W7 O28 1.840(13) .
W7 O27 1.906(13) .
W7 O8 1.970(13) .
W7 O25 1.995(14) .
W7 O23 2.293(14) .
W8 O29 1.736(12) .
W8 O31 1.799(13) .
W8 O30 1.910(14) .
W8 O27 1.970(14) .
W8 O24 1.992(13) .
W8 O23 2.258(13) .
W9 O32 1.726(15) .
W9 O33 1.836(16) .
W9 O16 1.953(13) .
W9 O30 1.962(13) .
W9 O20 1.964(13) .
W9 O14 2.310(12) .
Fe1 O28 1.922(13) .
Fe1 O1 1.933(14) 2_666
Fe1 O17 1.961(14) 2_666
Fe1 O3 1.966(14) .
Fe1 O1W 2.074(14) .
Fe1 O2W 2.105(19) .
O5W O15W 1.48(7) 2_565
O5W Lu1 2.39(3) .
O6W Lu1 2.322(16) .
O7W Lu1 2.38(5) .
O8W Lu1 2.29(4) .
O9W Lu1 2.30(2) .
O10W Lu1 2.30(4) .
O11W Lu1 2.38(3) .
O12W Lu1 2.29(3) .
O15W O5W 1.48(7) 2_565
O21W O22W 1.60(7) 2_666
O22W O21W 1.60(7) 2_666
O23W C1 1.26(6) 2_666
O1 Fe1 1.933(14) 2_666
O4 Fe2 1.956(14) 2_666
O6 O6' 1.08(6) .
O17 Fe1 1.961(14) 2_666
O19 Lu1 2.363(16) .
O31 Fe2 1.968(14) .
O33 Fe2 1.925(16) .
Fe2 O4 1.956(14) 2_666
Fe2 O34 2.013(15) .
Fe2 O4W 2.025(17) .
Fe2 O3W 2.073(15) .
O34 C1 1.31(5) .
O35 C1 1.77(6) .
O35 H35A 0.8200 .
O36 C3 1.31(5) .
O36 H36A 0.8200 .
N1 C2 1.478(10) .
N1 H1A 0.8600 .
N1 H1B 0.8600 .
C1 O23W 1.26(6) 2_666
C1 C2 1.88(6) .
C2 C3 1.44(6) .
C2 H2A 0.9800 .
C3 C4 1.60(5) .
C3 H3A 0.9800 .
C4 H4A 0.9600 .
C4 H4D 0.9600 .
C4 H4B 0.9600 .

loop_
_geom_hbond_atom_site_label_D
_geom_hbond_atom_site_label_H
_geom_hbond_atom_site_label_A
_geom_hbond_distance_DH
_geom_hbond_distance_HA
_geom_hbond_distance_DA
_geom_hbond_angle_DHA
_geom_hbond_site_symmetry_A
O35 H35A O4W 0.82 2.25 3.03(4) 159.0 .
O35 H35A O24W 0.82 2.54 3.08(4) 124.4 2_656
O36 H36A O23W 0.82 1.76 2.57(5) 167.1 2_666
O36 H36A O12W 0.82 2.56 3.01(5) 116.3 2_655
N1 H1A O22W 0.86 2.17 3.02(7) 169.7 2_655
N1 H1B O30 0.86 2.34 3.09(3) 145.9 .
N1 H1B O29 0.86 2.42 3.10(3) 136.4 .
